data_7119830
loop_
_publ_author_name
'Juhoon Lee'
'Nolan W. Waggoner'
'Luis Polanco'
'Ga Rim You'
'Vincent M. Lynch'
'Sung Kuk Kim'
'Simon M. Humphrey'
'Jonathan L. Sessler'

_publ_section_title
;
 Ship in a breakable bottle: fluoride-induced release of an organic
 molecule from a Pr(III)-linked molecular cage
;
_journal_name_full Chem.Commun.
_journal_page_first 8514
_journal_volume 52
_journal_year 2016
_chemical_formula_moiety 'C40 H40 N4 O4, 4 C3 H7 N O'
_chemical_formula_sum 'C52 H68 N8 O8'
_chemical_formula_weight 933.14
_space_group_crystal_system monoclinic
_space_group_IT_number 14
_space_group_name_Hall '-P 2yn'
_space_group_name_H-M_alt 'P 1 21/n 1'
_symmetry_space_group_name_Hall '-P 2yn'
_symmetry_space_group_name_H-M 'P 1 21/n 1'
_atom_sites_solution_hydrogens mixed
_audit_creation_method SHELXL-2014/7
_audit_update_record
;
2016-04-20 deposited with the CCDC.
2016-05-26 downloaded from the CCDC.
;
_cell_angle_alpha 90
_cell_angle_beta 97.847(2)
_cell_angle_gamma 90
_cell_formula_units_Z 2
_cell_length_a 17.4535(4)
_cell_length_b 8.0246(2)
_cell_length_c 17.7712(4)
_cell_measurement_reflns_used 3703
_cell_measurement_temperature 100(2)
_cell_measurement_theta_max 73.8
_cell_measurement_theta_min 3.81
_cell_volume 2465.68(10)
_computing_cell_refinement 'CrysAlisPro V 1.171.37.31, Agilent Technologies'
_computing_data_collection 'CrysAlisPro V 1.171.37.31, Agilent Technologies'
_computing_data_reduction 'CrysAlisPro V 1.171.37.31, Agilent Technologies'
_computing_molecular_graphics 'XP SHELXTL/PC, Siemens Analytical'
_computing_publication_material 'Shelxl-2014/7, Sheldrick, G. M.'
_computing_structure_refinement 'Shelxl-2014/7, Sheldrick, G. M.'
_computing_structure_solution
;

Sheldrick, G. M. (2015). Acta Cryst. A71, 3-8. SHELXT.  An Integrated Space Group 
and Crystal Structure Determination Program.  
;
_diffrn_ambient_temperature 100(2)
_diffrn_measured_fraction_theta_full 1.000
_diffrn_measured_fraction_theta_max 0.980
_diffrn_measurement_device_type 'Agilent SuperNova with AtlasS2 CCD'
_diffrn_measurement_method \w-scans
_diffrn_radiation_type CuK\a
_diffrn_radiation_wavelength 1.54184
_diffrn_reflns_av_R_equivalents 0.0407
_diffrn_reflns_av_unetI/netI 0.0425
_diffrn_reflns_Laue_measured_fraction_full 1.000
_diffrn_reflns_Laue_measured_fraction_max 0.980
_diffrn_reflns_limit_h_max 20
_diffrn_reflns_limit_h_min -21
_diffrn_reflns_limit_k_max 6
_diffrn_reflns_limit_k_min -9
_diffrn_reflns_limit_l_max 21
_diffrn_reflns_limit_l_min -21
_diffrn_reflns_number 13957
_diffrn_reflns_point_group_measured_fraction_full 1.000
_diffrn_reflns_point_group_measured_fraction_max 0.980
_diffrn_reflns_theta_full 67.684
_diffrn_reflns_theta_max 74.139
_diffrn_reflns_theta_min 3.329
_diffrn_source 'sealed microfocus tube'
_exptl_absorpt_coefficient_mu 0.692
_exptl_absorpt_correction_T_max 1.00
_exptl_absorpt_correction_T_min 0.684
_exptl_absorpt_correction_type multi-scan
_exptl_absorpt_process_details
;
CrysAlisPro, Agilent Technologies,
Version 1.171.37.31 (release 14-01-2014 CrysAlis171 .NET)
(compiled Jan 14 2014,18:38:05)
Empirical absorption correction using spherical harmonics,
 implemented in SCALE3 ABSPACK scaling algorithm.
;
_exptl_crystal_colour colorless
_exptl_crystal_density_diffrn 1.257
_exptl_crystal_description needles
_exptl_crystal_F_000 1000
_refine_diff_density_max 0.333
_refine_diff_density_min -0.260
_refine_diff_density_rms 0.049
_refine_ls_extinction_coef .
_refine_ls_extinction_method none
_refine_ls_goodness_of_fit_ref 1.012
_refine_ls_hydrogen_treatment mixed
_refine_ls_matrix_type full
_refine_ls_number_parameters 331
_refine_ls_number_reflns 4904
_refine_ls_number_restraints 3
_refine_ls_restrained_S_all 1.019
_refine_ls_R_factor_all 0.0668
_refine_ls_R_factor_gt 0.0483
_refine_ls_shift/su_max 0.001
_refine_ls_shift/su_mean 0.000
_refine_ls_structure_factor_coef Fsqd
_refine_ls_weighting_details 'w=1/[\s^2^(Fo^2^)+(0.0707P)^2^+0.6968P] where P=(Fo^2^+2Fc^2^)/3'
_refine_ls_weighting_scheme calc
_refine_ls_wR_factor_gt 0.1235
_refine_ls_wR_factor_ref 0.1383
_reflns_Friedel_coverage 0.000
_reflns_Friedel_fraction_full .
_reflns_Friedel_fraction_max .
_reflns_number_gt 3767
_reflns_number_total 4904
_reflns_threshold_expression 'I > 2\s(I)'
_cod_data_source_file c6cc03471c2.cif
_cod_data_source_block shelx
_cod_database_code 7119830
_shelx_shelxl_version_number 2014/7
_shelx_space_group_comment
;
The symmetry employed for this shelxl refinement is uniquely defined
by the following loop, which should always be used as a source of
symmetry information in preference to the above space-group names.
They are only intended as comments.
;

loop_
_space_group_symop_operation_xyz
'x, y, z'
'-x+1/2, y+1/2, -z+1/2'
'-x, -y, -z'
'x-1/2, -y-1/2, z-1/2'

loop_
_atom_site_label
_atom_site_type_symbol
_atom_site_fract_x
_atom_site_fract_y
_atom_site_fract_z
_atom_site_U_iso_or_equiv
_atom_site_adp_type
_atom_site_occupancy
_atom_site_site_symmetry_order
_atom_site_calc_flag
_atom_site_refinement_flags_posn
_atom_site_refinement_flags_adp
_atom_site_refinement_flags_occupancy
_atom_site_disorder_assembly
_atom_site_disorder_group
C1 C 0.58581(10) 0.8533(2) 1.14721(10) 0.0227(4) Uani 1 1 d . . . . .
C2 C 0.66310(11) 0.8812(2) 1.17014(10) 0.0260(4) Uani 1 1 d . . . . .
H2 H 0.6858 0.9158 1.2193 0.031 Uiso 1 1 calc R U . . .
C3 C 0.70311(11) 0.8488(2) 1.10705(10) 0.0268(4) Uani 1 1 d . . . . .
H3 H 0.7573 0.8579 1.1066 0.032 Uiso 1 1 calc R U . . .
C4 C 0.64917(11) 0.8018(2) 1.04676(10) 0.0240(4) Uani 1 1 d . . . . .
C5 C 0.66004(11) 0.7610(2) 0.96563(10) 0.0252(4) Uani 1 1 d . . . . .
C6 C 0.63687(10) 0.9068(2) 0.91344(10) 0.0227(4) Uani 1 1 d . . . . .
C7 C 0.68138(11) 1.0169(2) 0.87904(10) 0.0273(4) Uani 1 1 d . . . . .
H7 H 0.7362 1.0154 0.8826 0.033 Uiso 1 1 calc R U . . .
C8 C 0.63100(11) 1.1337(2) 0.83709(11) 0.0277(4) Uani 1 1 d . . . . .
H8 H 0.6459 1.2238 0.8076 0.033 Uiso 1 1 calc R U . . .
C9 C 0.55639(10) 1.0914(2) 0.84725(10) 0.0229(4) Uani 1 1 d . . . . .
C10 C 0.48005(10) 1.1538(2) 0.80527(10) 0.0228(4) Uani 1 1 d . . . . .
C11 C 0.74616(12) 0.7247(3) 0.96327(11) 0.0320(4) Uani 1 1 d . . . . .
H11A H 0.7769 0.8229 0.9809 0.048 Uiso 1 1 calc R U . . .
H11B H 0.7542 0.6983 0.9111 0.048 Uiso 1 1 calc R U . . .
H11C H 0.7623 0.6298 0.9964 0.048 Uiso 1 1 calc R U . . .
C12 C 0.61343(12) 0.6039(2) 0.93768(11) 0.0299(4) Uani 1 1 d . . . . .
H12A H 0.6309 0.5094 0.9705 0.045 Uiso 1 1 calc R U . . .
H12B H 0.6216 0.5790 0.8854 0.045 Uiso 1 1 calc R U . . .
H12C H 0.5583 0.6238 0.9394 0.045 Uiso 1 1 calc R U . . .
C13 C 0.49005(11) 1.3361(2) 0.78167(10) 0.0265(4) Uani 1 1 d . . . . .
H13A H 0.5018 1.4054 0.8272 0.040 Uiso 1 1 calc R U . . .
H13B H 0.4421 1.3754 0.7517 0.040 Uiso 1 1 calc R U . . .
H13C H 0.5326 1.3438 0.7511 0.040 Uiso 1 1 calc R U . . .
C14 C 0.46107(10) 1.0392(2) 0.73581(10) 0.0231(4) Uani 1 1 d . . . . .
C15 C 0.44168(12) 0.8723(2) 0.74684(10) 0.0275(4) Uani 1 1 d . . . . .
H15 H 0.4369 0.8344 0.7966 0.033 Uiso 1 1 calc R U . . .
C16 C 0.42944(12) 0.7619(2) 0.68674(11) 0.0278(4) Uani 1 1 d . . . . .
H16 H 0.4161 0.6495 0.6956 0.033 Uiso 1 1 calc R U . . .
C17 C 0.43655(10) 0.8141(2) 0.61322(10) 0.0240(4) Uani 1 1 d . . . . .
C18 C 0.45449(11) 0.9793(2) 0.60141(10) 0.0259(4) Uani 1 1 d . . . . .
H18 H 0.4588 1.0168 0.5515 0.031 Uiso 1 1 calc R U . . .
C19 C 0.46626(11) 1.0914(2) 0.66175(10) 0.0246(4) Uani 1 1 d . . . . .
H19 H 0.4779 1.2046 0.6524 0.030 Uiso 1 1 calc R U . . .
C20 C 0.42536(11) 0.6893(3) 0.55076(10) 0.0268(4) Uani 1 1 d . . . . .
C21 C 0.37162(12) 0.7789(2) 0.95416(11) 0.0280(4) Uani 1 1 d . . . . .
H21 H 0.3587 0.8527 0.9923 0.034 Uiso 1 1 calc R U . . .
C22 C 0.32847(13) 0.5929(3) 0.84949(12) 0.0369(5) Uani 1 1 d . . . . .
H22A H 0.3138 0.6471 0.8002 0.055 Uiso 1 1 calc R U . . .
H22B H 0.2980 0.4909 0.8520 0.055 Uiso 1 1 calc R U . . .
H22C H 0.3836 0.5647 0.8555 0.055 Uiso 1 1 calc R U . . .
C23 C 0.23375(13) 0.7444(3) 0.91590(16) 0.0453(6) Uani 1 1 d . . . . .
H23A H 0.2314 0.8175 0.9597 0.068 Uiso 1 1 calc R U . . .
H23B H 0.2054 0.6412 0.9225 0.068 Uiso 1 1 calc R U . . .
H23C H 0.2103 0.8010 0.8695 0.068 Uiso 1 1 calc R U . . .
C24 C 0.38928(12) 0.3904(3) 0.39543(12) 0.0355(5) Uani 1 1 d D . . . .
H24A H 0.4068 0.4963 0.3793 0.043 Uiso 0.08(4) 1 d R U P A 2
H24 H 0.3970 0.3641 0.4480 0.043 Uiso 0.92(4) 1 d R U P A 1
C25 C 0.35061(18) 0.3012(3) 0.26607(13) 0.0548(7) Uani 1 1 d . . . . .
H25A H 0.3652 0.4160 0.2556 0.082 Uiso 1 1 calc R U . . .
H25B H 0.2960 0.2834 0.2462 0.082 Uiso 1 1 calc R U . . .
H25C H 0.3827 0.2237 0.2414 0.082 Uiso 1 1 calc R U . . .
C26 C 0.34105(15) 0.1093(3) 0.37283(16) 0.0480(6) Uani 1 1 d . . . . .
H26A H 0.3555 0.1018 0.4280 0.072 Uiso 1 1 calc R U . . .
H26B H 0.3683 0.0229 0.3479 0.072 Uiso 1 1 calc R U . . .
H26C H 0.2851 0.0933 0.3602 0.072 Uiso 1 1 calc R U . . .
N1 N 0.57774(9) 0.80427(19) 1.07204(9) 0.0233(3) Uani 1 1 d . . . . .
N2 N 0.56102(9) 0.95391(19) 0.89372(8) 0.0218(3) Uani 1 1 d . . . . .
N3 N 0.31373(9) 0.7053(2) 0.90987(9) 0.0290(4) Uani 1 1 d . . . . .
N4 N 0.36219(10) 0.2728(2) 0.34667(10) 0.0336(4) Uani 1 1 d D . . . .
O1 O 0.44212(9) 0.7456(2) 0.48508(8) 0.0385(4) Uani 1 1 d D . . . .
O2 O 0.40285(9) 0.54709(18) 0.56012(8) 0.0352(3) Uani 1 1 d . . . . .
O3 O 0.44103(8) 0.75816(17) 0.94928(8) 0.0296(3) Uani 1 1 d . . . . .
O4 O 0.40531(10) 0.5355(2) 0.37547(9) 0.0399(4) Uani 0.93 1 d D . P B 1
O4A O 0.3906(12) 0.348(2) 0.4671(4) 0.040 Uiso 0.07 1 d D U P B 2
H1N H 0.5316(13) 0.783(3) 1.0428(12) 0.025(5) Uiso 1 1 d . . . . .
H2N H 0.5168(14) 0.902(3) 0.9105(13) 0.041(7) Uiso 1 1 d . . . . .
H1O H 0.4272(19) 0.678(3) 0.4486(14) 0.070(11) Uiso 0.93 1 d D . P . .

loop_
_atom_site_aniso_label
_atom_site_aniso_U_11
_atom_site_aniso_U_22
_atom_site_aniso_U_33
_atom_site_aniso_U_23
_atom_site_aniso_U_13
_atom_site_aniso_U_12
C1 0.0277(9) 0.0192(8) 0.0188(8) 0.0004(6) -0.0051(6) -0.0002(7)
C2 0.0297(9) 0.0262(9) 0.0194(8) -0.0012(7) -0.0068(7) -0.0017(8)
C3 0.0269(9) 0.0280(10) 0.0229(9) -0.0002(7) -0.0059(7) -0.0004(8)
C4 0.0263(9) 0.0202(9) 0.0231(9) 0.0005(7) -0.0052(7) 0.0006(7)
C5 0.0295(9) 0.0211(9) 0.0227(9) -0.0019(7) -0.0049(7) 0.0007(7)
C6 0.0258(9) 0.0216(9) 0.0186(8) -0.0043(7) -0.0049(6) -0.0022(7)
C7 0.0264(9) 0.0262(10) 0.0272(9) -0.0016(7) -0.0032(7) -0.0048(8)
C8 0.0309(9) 0.0232(9) 0.0268(9) 0.0020(7) -0.0037(7) -0.0059(8)
C9 0.0275(9) 0.0196(9) 0.0197(8) -0.0021(7) -0.0041(7) -0.0016(7)
C10 0.0270(9) 0.0195(9) 0.0194(8) -0.0001(7) -0.0055(7) -0.0021(7)
C11 0.0323(10) 0.0329(11) 0.0289(10) -0.0009(8) -0.0028(8) 0.0067(9)
C12 0.0407(11) 0.0203(9) 0.0264(9) -0.0025(7) -0.0037(8) 0.0000(8)
C13 0.0326(10) 0.0207(9) 0.0241(9) 0.0007(7) -0.0035(7) -0.0021(8)
C14 0.0248(8) 0.0217(9) 0.0207(8) -0.0011(7) -0.0044(7) 0.0001(7)
C15 0.0388(10) 0.0220(9) 0.0192(8) 0.0018(7) -0.0049(7) -0.0049(8)
C16 0.0364(10) 0.0195(9) 0.0246(9) 0.0008(7) -0.0059(7) -0.0032(8)
C17 0.0227(8) 0.0253(9) 0.0222(9) -0.0022(7) -0.0036(7) -0.0004(7)
C18 0.0288(9) 0.0282(10) 0.0195(8) -0.0001(7) -0.0013(7) -0.0038(8)
C19 0.0280(9) 0.0201(9) 0.0240(9) 0.0017(7) -0.0027(7) -0.0030(7)
C20 0.0252(9) 0.0288(10) 0.0245(9) -0.0043(7) -0.0032(7) -0.0010(8)
C21 0.0335(10) 0.0218(9) 0.0266(9) -0.0009(7) -0.0034(7) -0.0041(8)
C22 0.0461(12) 0.0302(11) 0.0304(10) -0.0048(8) -0.0093(9) -0.0069(9)
C23 0.0288(11) 0.0388(13) 0.0662(16) 0.0035(11) -0.0015(10) -0.0031(10)
C24 0.0281(10) 0.0451(13) 0.0329(11) -0.0073(9) 0.0025(8) -0.0012(9)
C25 0.0822(19) 0.0497(15) 0.0319(12) -0.0123(11) 0.0055(12) -0.0235(14)
C26 0.0498(14) 0.0341(13) 0.0586(15) 0.0024(11) 0.0023(11) 0.0032(11)
N1 0.0240(7) 0.0220(8) 0.0213(7) -0.0012(6) -0.0065(6) -0.0009(6)
N2 0.0242(7) 0.0203(7) 0.0190(7) -0.0007(6) -0.0040(6) -0.0017(6)
N3 0.0284(8) 0.0235(8) 0.0325(9) -0.0009(7) -0.0059(6) -0.0019(7)
N4 0.0342(9) 0.0335(10) 0.0326(9) -0.0060(7) 0.0024(7) -0.0027(7)
O1 0.0493(9) 0.0402(9) 0.0271(7) -0.0112(6) 0.0092(6) -0.0166(7)
O2 0.0446(9) 0.0276(8) 0.0319(8) -0.0046(6) -0.0005(6) -0.0057(6)
O3 0.0283(7) 0.0269(7) 0.0310(7) 0.0031(6) -0.0049(5) -0.0048(6)
O4 0.0457(10) 0.0404(10) 0.0340(9) -0.0123(7) 0.0071(7) -0.0145(8)

loop_
_atom_type_symbol
_atom_type_description
_atom_type_scat_dispersion_real
_atom_type_scat_dispersion_imag
_atom_type_scat_source
C C 0.0181 0.0091 'International Tables Vol C Tables 4.2.6.8 and 6.1.1.4'
H H 0.0000 0.0000 'International Tables Vol C Tables 4.2.6.8 and 6.1.1.4'
N N 0.0311 0.0180 'International Tables Vol C Tables 4.2.6.8 and 6.1.1.4'
O O 0.0492 0.0322 'International Tables Vol C Tables 4.2.6.8 and 6.1.1.4'

loop_
_geom_angle_atom_site_label_1
_geom_angle_atom_site_label_2
_geom_angle_atom_site_label_3
_geom_angle
_geom_angle_site_symmetry_1
_geom_angle_site_symmetry_3
C2 C1 N1 107.44(16) . .
C2 C1 C10 128.97(16) . 3_677
N1 C1 C10 122.87(15) . 3_677
C1 C2 C3 107.71(16) . .
C1 C2 H2 126.1 . .
C3 C2 H2 126.1 . .
C4 C3 C2 107.80(17) . .
C4 C3 H3 126.1 . .
C2 C3 H3 126.1 . .
C3 C4 N1 107.10(16) . .
C3 C4 C5 129.60(18) . .
N1 C4 C5 123.24(15) . .
C6 C5 C4 111.01(15) . .
C6 C5 C11 108.08(16) . .
C4 C5 C11 108.47(15) . .
C6 C5 C12 110.41(14) . .
C4 C5 C12 110.68(16) . .
C11 C5 C12 108.08(16) . .
C7 C6 N2 107.04(16) . .
C7 C6 C5 130.53(17) . .
N2 C6 C5 122.41(16) . .
C6 C7 C8 108.04(17) . .
C6 C7 H7 126.0 . .
C8 C7 H7 126.0 . .
C9 C8 C7 107.21(17) . .
C9 C8 H8 126.4 . .
C7 C8 H8 126.4 . .
N2 C9 C8 107.26(16) . .
N2 C9 C10 122.36(16) . .
C8 C9 C10 129.33(17) . .
C1 C10 C9 113.22(14) 3_677 .
C1 C10 C14 109.13(14) 3_677 .
C9 C10 C14 105.96(14) . .
C1 C10 C13 108.07(15) 3_677 .
C9 C10 C13 108.82(15) . .
C14 C10 C13 111.70(14) . .
C5 C11 H11A 109.5 . .
C5 C11 H11B 109.5 . .
H11A C11 H11B 109.5 . .
C5 C11 H11C 109.5 . .
H11A C11 H11C 109.5 . .
H11B C11 H11C 109.5 . .
C5 C12 H12A 109.5 . .
C5 C12 H12B 109.5 . .
H12A C12 H12B 109.5 . .
C5 C12 H12C 109.5 . .
H12A C12 H12C 109.5 . .
H12B C12 H12C 109.5 . .
C10 C13 H13A 109.5 . .
C10 C13 H13B 109.5 . .
H13A C13 H13B 109.5 . .
C10 C13 H13C 109.5 . .
H13A C13 H13C 109.5 . .
H13B C13 H13C 109.5 . .
C19 C14 C15 117.83(17) . .
C19 C14 C10 122.85(16) . .
C15 C14 C10 119.24(16) . .
C16 C15 C14 121.30(17) . .
C16 C15 H15 119.3 . .
C14 C15 H15 119.3 . .
C15 C16 C17 120.49(18) . .
C15 C16 H16 119.8 . .
C17 C16 H16 119.8 . .
C18 C17 C16 118.75(17) . .
C18 C17 C20 122.73(17) . .
C16 C17 C20 118.52(17) . .
C17 C18 C19 120.94(17) . .
C17 C18 H18 119.5 . .
C19 C18 H18 119.5 . .
C18 C19 C14 120.67(17) . .
C18 C19 H19 119.7 . .
C14 C19 H19 119.7 . .
O2 C20 O1 123.52(17) . .
O2 C20 C17 122.50(18) . .
O1 C20 C17 113.98(17) . .
O3 C21 N3 124.76(19) . .
O3 C21 H21 117.6 . .
N3 C21 H21 117.6 . .
N3 C22 H22A 109.5 . .
N3 C22 H22B 109.5 . .
H22A C22 H22B 109.5 . .
N3 C22 H22C 109.5 . .
H22A C22 H22C 109.5 . .
H22B C22 H22C 109.5 . .
N3 C23 H23A 109.5 . .
N3 C23 H23B 109.5 . .
H23A C23 H23B 109.5 . .
N3 C23 H23C 109.5 . .
H23A C23 H23C 109.5 . .
H23B C23 H23C 109.5 . .
O4 C24 N4 123.2(2) . .
O4A C24 N4 114.0(7) . .
O4A C24 H24A 123.6 . .
N4 C24 H24A 122.4 . .
O4 C24 H24 118.4 . .
N4 C24 H24 118.4 . .
N4 C25 H25A 109.5 . .
N4 C25 H25B 109.5 . .
H25A C25 H25B 109.5 . .
N4 C25 H25C 109.5 . .
H25A C25 H25C 109.5 . .
H25B C25 H25C 109.5 . .
N4 C26 H26A 109.5 . .
N4 C26 H26B 109.5 . .
H26A C26 H26B 109.5 . .
N4 C26 H26C 109.5 . .
H26A C26 H26C 109.5 . .
H26B C26 H26C 109.5 . .
C1 N1 C4 109.95(15) . .
C1 N1 H1N 124.7(13) . .
C4 N1 H1N 125.2(13) . .
C9 N2 C6 110.45(15) . .
C9 N2 H2N 123.6(15) . .
C6 N2 H2N 126.0(15) . .
C21 N3 C23 121.41(19) . .
C21 N3 C22 121.06(18) . .
C23 N3 C22 117.34(18) . .
C24 N4 C25 121.9(2) . .
C24 N4 C26 121.1(2) . .
C25 N4 C26 117.01(19) . .
C20 O1 H1O 112(2) . .

loop_
_geom_bond_atom_site_label_1
_geom_bond_atom_site_label_2
_geom_bond_distance
_geom_bond_site_symmetry_2
C1 C2 1.373(3) .
C1 N1 1.381(2) .
C1 C10 1.517(3) 3_677
C2 C3 1.424(3) .
C2 H2 0.9500 .
C3 C4 1.379(2) .
C3 H3 0.9500 .
C4 N1 1.382(2) .
C4 C5 1.515(3) .
C5 C6 1.513(2) .
C5 C11 1.537(3) .
C5 C12 1.545(3) .
C6 C7 1.374(3) .
C6 N2 1.375(2) .
C7 C8 1.424(3) .
C7 H7 0.9500 .
C8 C9 1.381(3) .
C8 H8 0.9500 .
C9 N2 1.374(2) .
C9 C10 1.520(2) .
C10 C1 1.517(3) 3_677
C10 C14 1.539(2) .
C10 C13 1.539(2) .
C11 H11A 0.9800 .
C11 H11B 0.9800 .
C11 H11C 0.9800 .
C12 H12A 0.9800 .
C12 H12B 0.9800 .
C12 H12C 0.9800 .
C13 H13A 0.9800 .
C13 H13B 0.9800 .
C13 H13C 0.9800 .
C14 C19 1.396(2) .
C14 C15 1.402(3) .
C15 C16 1.382(3) .
C15 H15 0.9500 .
C16 C17 1.394(3) .
C16 H16 0.9500 .
C17 C18 1.385(3) .
C17 C20 1.488(3) .
C18 C19 1.393(3) .
C18 H18 0.9500 .
C19 H19 0.9500 .
C20 O2 1.226(2) .
C20 O1 1.321(2) .
C21 O3 1.238(2) .
C21 N3 1.331(2) .
C21 H21 0.9500 .
C22 N3 1.451(3) .
C22 H22A 0.9800 .
C22 H22B 0.9800 .
C22 H22C 0.9800 .
C23 N3 1.449(3) .
C23 H23A 0.9800 .
C23 H23B 0.9800 .
C23 H23C 0.9800 .
C24 O4 1.259(3) .
C24 O4A 1.315(9) .
C24 N4 1.324(3) .
C24 H24A 0.9600 .
C24 H24 0.9500 .
C25 N4 1.437(3) .
C25 H25A 0.9800 .
C25 H25B 0.9800 .
C25 H25C 0.9800 .
C26 N4 1.456(3) .
C26 H26A 0.9800 .
C26 H26B 0.9800 .
C26 H26C 0.9800 .
N1 H1N 0.91(2) .
N2 H2N 0.96(3) .
O1 H1O 0.857(10) .

loop_
_geom_hbond_atom_site_label_D
_geom_hbond_atom_site_label_H
_geom_hbond_atom_site_label_A
_geom_hbond_distance_DH
_geom_hbond_distance_HA
_geom_hbond_distance_DA
_geom_hbond_angle_DHA
_geom_hbond_site_symmetry_A
C23 H23A O4A 0.98 2.65 3.311(17) 124.6 2_556
C24 H24 O2 0.95 2.47 3.164(3) 130.3 .
N1 H1N O3 0.91(2) 2.14(2) 3.0279(19) 163.8(19) .
N2 H2N O3 0.96(3) 1.95(3) 2.897(2) 169(2) .
O1 H1O O4 0.857(10) 1.736(11) 2.590(2) 175(3) .

loop_
_geom_torsion_atom_site_label_1
_geom_torsion_atom_site_label_2
_geom_torsion_atom_site_label_3
_geom_torsion_atom_site_label_4
_geom_torsion
_geom_torsion_site_symmetry_1
_geom_torsion_site_symmetry_2
_geom_torsion_site_symmetry_3
_geom_torsion_site_symmetry_4
N1 C1 C2 C3 0.2(2) . . . .
C10 C1 C2 C3 170.55(18) 3_677 . . .
C1 C2 C3 C4 0.0(2) . . . .
C2 C3 C4 N1 -0.3(2) . . . .
C2 C3 C4 C5 177.01(18) . . . .
C3 C4 C5 C6 -100.7(2) . . . .
N1 C4 C5 C6 76.2(2) . . . .
C3 C4 C5 C11 17.9(3) . . . .
N1 C4 C5 C11 -165.18(17) . . . .
C3 C4 C5 C12 136.3(2) . . . .
N1 C4 C5 C12 -46.8(2) . . . .
C4 C5 C6 C7 106.7(2) . . . .
C11 C5 C6 C7 -12.2(3) . . . .
C12 C5 C6 C7 -130.2(2) . . . .
C4 C5 C6 N2 -71.5(2) . . . .
C11 C5 C6 N2 169.68(16) . . . .
C12 C5 C6 N2 51.7(2) . . . .
N2 C6 C7 C8 -0.2(2) . . . .
C5 C6 C7 C8 -178.55(17) . . . .
C6 C7 C8 C9 0.1(2) . . . .
C7 C8 C9 N2 0.0(2) . . . .
C7 C8 C9 C10 -168.22(18) . . . .
N2 C9 C10 C1 40.7(2) . . . 3_677
C8 C9 C10 C1 -152.65(19) . . . 3_677
N2 C9 C10 C14 -78.9(2) . . . .
C8 C9 C10 C14 87.8(2) . . . .
N2 C9 C10 C13 160.85(16) . . . .
C8 C9 C10 C13 -32.5(3) . . . .
C1 C10 C14 C19 129.97(18) 3_677 . . .
C9 C10 C14 C19 -107.81(19) . . . .
C13 C10 C14 C19 10.5(2) . . . .
C1 C10 C14 C15 -53.6(2) 3_677 . . .
C9 C10 C14 C15 68.6(2) . . . .
C13 C10 C14 C15 -173.00(17) . . . .
C19 C14 C15 C16 1.2(3) . . . .
C10 C14 C15 C16 -175.46(17) . . . .
C14 C15 C16 C17 0.3(3) . . . .
C15 C16 C17 C18 -1.3(3) . . . .
C15 C16 C17 C20 178.02(18) . . . .
C16 C17 C18 C19 0.8(3) . . . .
C20 C17 C18 C19 -178.51(17) . . . .
C17 C18 C19 C14 0.7(3) . . . .
C15 C14 C19 C18 -1.7(3) . . . .
C10 C14 C19 C18 174.82(17) . . . .
C18 C17 C20 O2 -173.38(18) . . . .
C16 C17 C20 O2 7.3(3) . . . .
C18 C17 C20 O1 6.9(3) . . . .
C16 C17 C20 O1 -172.45(17) . . . .
C2 C1 N1 C4 -0.4(2) . . . .
C10 C1 N1 C4 -171.46(16) 3_677 . . .
C3 C4 N1 C1 0.4(2) . . . .
C5 C4 N1 C1 -177.06(16) . . . .
C8 C9 N2 C6 -0.2(2) . . . .
C10 C9 N2 C6 169.10(16) . . . .
C7 C6 N2 C9 0.2(2) . . . .
C5 C6 N2 C9 178.74(15) . . . .
O3 C21 N3 C23 -175.89(19) . . . .
O3 C21 N3 C22 -1.0(3) . . . .
O4 C24 N4 C25 1.5(3) . . . .
O4A C24 N4 C25 174.9(11) . . . .
O4 C24 N4 C26 -177.0(2) . . . .
O4A C24 N4 C26 -3.6(11) . . . .
